data_4114254
loop_
_publ_author_name
'Anindya Ghosh'
'Alexander D. Ryabov'
'Sherry M. Mayer'
'David C. Horner'
'Duane E. Prasuhn'
'Sayam Sen Gupta'
'Leonard Vuocolo'
'Caleb Culver'
'Michael P. Hendrich'
'Cliffton E. F. Rickard'
'Richard E. Norman'
'Colin P. Horwitz'
'Terrence J. Collins'

_publ_section_title
;
 Understanding the Mechanism of H+-Induced Demetalation as a Design
 Strategy for Robust Iron(III) Peroxide-Activating Catalysts
;
_journal_name_full 'Journal of the American Chemical Society'
_journal_page_first 12378
_journal_page_last 12379
_journal_paper_doi 10.1021/ja0367344
_journal_volume 125
_journal_year 2003
_chemical_formula_moiety 'C17 H16 Cl F2 Fe N4 O4, C16 H40 N2'
_chemical_formula_sum 'C33 H56 Cl F2 Fe N6 O4'
_chemical_formula_weight 730.14
_chemical_name_systematic
; 
 [FeClDFB]{Et4N]2
;
_space_group_IT_number 114
_symmetry_cell_setting tetragonal
_symmetry_space_group_name_Hall 'P -4 2n'
_symmetry_space_group_name_H-M 'P -4 21 c'
_atom_sites_solution_hydrogens geom
_atom_sites_solution_primary direct
_atom_sites_solution_secondary difmap
_audit_creation_method SHELXL-97
_cell_angle_alpha 90.00
_cell_angle_beta 90.00
_cell_angle_gamma 90.00
_cell_formula_units_Z 8
_cell_length_a 22.3876(2)
_cell_length_b 22.3876(2)
_cell_length_c 14.8709(2)
_cell_measurement_reflns_used 8192
_cell_measurement_temperature 150(2)
_cell_measurement_theta_max 26
_cell_measurement_theta_min 2
_cell_volume 7453.36(14)
_computing_cell_refinement 'Siemens SMART'
_computing_data_collection 'Siemens SMART (Siemens, 1995)'
_computing_data_reduction 'Siemens SAINT  (Siemens, 1995)'
_computing_molecular_graphics 'Siemens SHELXTL (Siemens, 1994)'
_computing_publication_material SHELXL-97
_computing_structure_refinement 'SHELXL-97 Sheldrick, (1997)'
_computing_structure_solution 'SHELXS Sheldrick, (1990)'
_diffrn_ambient_temperature 150(2)
_diffrn_measured_fraction_theta_full 0.999
_diffrn_measured_fraction_theta_max 0.999
_diffrn_measurement_device_type 'Siemens SMART'
_diffrn_measurement_method 'Area detector \w scans'
_diffrn_radiation_monochromator graphite
_diffrn_radiation_source 'fine-focus sealed tube'
_diffrn_radiation_type MoK\a
_diffrn_radiation_wavelength 0.71073
_diffrn_reflns_av_R_equivalents 0.0632
_diffrn_reflns_av_sigmaI/netI 0.0307
_diffrn_reflns_limit_h_max 19
_diffrn_reflns_limit_h_min -19
_diffrn_reflns_limit_k_max 28
_diffrn_reflns_limit_k_min 0
_diffrn_reflns_limit_l_max 18
_diffrn_reflns_limit_l_min 0
_diffrn_reflns_number 69004
_diffrn_reflns_theta_full 26.41
_diffrn_reflns_theta_max 26.41
_diffrn_reflns_theta_min 1.64
_diffrn_standards_decay_% 0
_exptl_absorpt_coefficient_mu 0.529
_exptl_absorpt_correction_T_max 0.9201
_exptl_absorpt_correction_T_min 0.8241
_exptl_absorpt_correction_type multi-scan
_exptl_absorpt_process_details 'Blessing, 1995'
_exptl_crystal_colour Orange
_exptl_crystal_density_diffrn 1.301
_exptl_crystal_description Prism
_exptl_crystal_F_000 3112
_exptl_crystal_size_max 0.38
_exptl_crystal_size_mid 0.24
_exptl_crystal_size_min 0.16
_refine_diff_density_max 1.441
_refine_diff_density_min -0.464
_refine_diff_density_rms 0.072
_refine_ls_abs_structure_details 'Flack H D (1983), Acta Cryst. A39, 876-881'
_refine_ls_abs_structure_Flack 0.00
_refine_ls_extinction_method none
_refine_ls_goodness_of_fit_ref 1.019
_refine_ls_hydrogen_treatment mixed
_refine_ls_matrix_type full
_refine_ls_number_parameters 424
_refine_ls_number_reflns 7654
_refine_ls_number_restraints 0
_refine_ls_restrained_S_all 1.019
_refine_ls_R_factor_all 0.0617
_refine_ls_R_factor_gt 0.0518
_refine_ls_shift/su_max 0.023
_refine_ls_shift/su_mean 0.002
_refine_ls_structure_factor_coef Fsqd
_refine_ls_weighting_details 'w=1/[\s^2^(Fo^2^)+(0.0788P)^2^+9.2921P] where P=(Fo^2^+2Fc^2^)/3'
_refine_ls_weighting_scheme calc
_refine_ls_wR_factor_gt 0.1366
_refine_ls_wR_factor_ref 0.1463
_reflns_number_gt 6723
_reflns_number_total 7654
_reflns_threshold_expression >2sigma(I)
_cod_data_source_file ja0367344si20030807_062957.cif
_cod_data_source_block cmu12a
_cod_depositor_comments
;
The following automatic conversions were performed:

'_refine_ls_weighting_scheme' value 'calc
w=1/[\s^2^(Fo^2^)+(0.0788P)^2^+9.2921P] where P=(Fo^2^+2Fc^2^)/3' was
changed to 'calc'. New tag '_refine_ls_weighting_details' was
created. The value of the new tag was set to
'w=1/[\s^2^(Fo^2^)+(0.0788P)^2^+9.2921P] where P=(Fo^2^+2Fc^2^)/3'.

Automatic conversion script
Id: cif_fix_values 3143 2015-03-26 13:38:13Z robertas 
;
_cod_database_code 4114254

loop_
_symmetry_equiv_pos_as_xyz
'x, y, z'
'-x, -y, z'
'y, -x, -z'
'-y, x, -z'
'-x+1/2, y+1/2, -z+1/2'
'x+1/2, -y+1/2, -z+1/2'
'-y+1/2, -x+1/2, z+1/2'
'y+1/2, x+1/2, z+1/2'

loop_
_atom_site_label
_atom_site_type_symbol
_atom_site_fract_x
_atom_site_fract_y
_atom_site_fract_z
_atom_site_U_iso_or_equiv
_atom_site_adp_type
_atom_site_occupancy
_atom_site_calc_flag
_atom_site_refinement_flags
Fe Fe 0.072661(19) 0.209665(19) 0.24499(4) 0.02095(12) Uani 1 d .
Cl Cl -0.00788(4) 0.14170(4) 0.23843(7) 0.0318(2) Uani 1 d .
F1 F -0.02817(14) 0.37971(12) 0.23519(19) 0.0578(8) Uani 1 d .
F2 F 0.06874(12) 0.37823(9) 0.25042(18) 0.0463(6) Uani 1 d .
N1 N 0.04902(15) 0.26126(15) 0.3407(2) 0.0244(7) Uani 1 d .
N2 N 0.12136(15) 0.17453(15) 0.3342(2) 0.0254(7) Uani 1 d .
N3 N 0.12768(16) 0.17448(16) 0.1653(2) 0.0268(7) Uani 1 d .
N4 N 0.05810(15) 0.26173(15) 0.1464(2) 0.0240(7) Uani 1 d .
O1 O 0.13126(16) 0.16342(16) 0.4880(2) 0.0457(9) Uani 1 d .
O2 O 0.1483(2) 0.16160(19) 0.0148(2) 0.0637(12) Uani 1 d .
O3 O 0.00564(16) 0.33977(14) 0.08291(19) 0.0412(8) Uani 1 d .
O4 O -0.01661(15) 0.33370(14) 0.3908(2) 0.0405(7) Uani 1 d .
C1 C 0.06025(19) 0.23599(18) 0.4312(3) 0.0291(9) Uani 1 d .
C2 C 0.10870(19) 0.1870(2) 0.4207(3) 0.0304(9) Uani 1 d .
C3 C 0.16587(19) 0.13612(18) 0.3010(3) 0.0280(8) Uani 1 d .
C4 C 0.2061(2) 0.1017(2) 0.3517(3) 0.0349(9) Uani 1 d .
H4A H 0.2047 0.1025 0.4156 0.042 Uiso 1 calc R
C5 C 0.2478(2) 0.0666(2) 0.3082(4) 0.0466(12) Uani 1 d .
H5A H 0.2750 0.0433 0.3424 0.056 Uiso 1 calc R
C6 C 0.2503(2) 0.0649(2) 0.2151(4) 0.0476(12) Uani 1 d .
H6A H 0.2788 0.0399 0.1863 0.057 Uiso 1 calc R
C7 C 0.2115(2) 0.0994(2) 0.1631(3) 0.0400(10) Uani 1 d .
H7A H 0.2138 0.0985 0.0993 0.048 Uiso 1 calc R
C8 C 0.16945(19) 0.13503(19) 0.2064(3) 0.0291(9) Uani 1 d .
C9 C 0.1224(2) 0.1866(2) 0.0770(3) 0.0338(9) Uani 1 d .
C10 C 0.0781(2) 0.23815(18) 0.0580(2) 0.0296(9) Uani 1 d .
C11 C 0.02597(18) 0.31218(18) 0.1476(3) 0.0276(8) Uani 1 d .
C12 C 0.01814(17) 0.34155(15) 0.2408(3) 0.0314(8) Uani 1 d .
C13 C 0.01417(19) 0.30886(17) 0.3329(3) 0.0278(8) Uani 1 d .
C14 C 0.0036(2) 0.2073(2) 0.4705(3) 0.0359(9) Uani 1 d .
H14A H -0.0273 0.2379 0.4778 0.054 Uiso 1 calc R
H14B H 0.0128 0.1896 0.5291 0.054 Uiso 1 calc R
H14C H -0.0108 0.1762 0.4296 0.054 Uiso 1 calc R
C15 C 0.0847(2) 0.2836(2) 0.4950(3) 0.0449(11) Uani 1 d .
H15A H 0.0548 0.3152 0.5028 0.067 Uiso 1 calc R
H15B H 0.1213 0.3008 0.4696 0.067 Uiso 1 calc R
H15C H 0.0936 0.2655 0.5534 0.067 Uiso 1 calc R
C16 C 0.0255(2) 0.2138(2) 0.0036(3) 0.0443(11) Uani 1 d .
H16A H -0.0029 0.2462 -0.0086 0.066 Uiso 1 calc R
H16B H 0.0054 0.1823 0.0380 0.066 Uiso 1 calc R
H16C H 0.0401 0.1974 -0.0534 0.066 Uiso 1 calc R
C17 C 0.1134(2) 0.2853(2) 0.0053(3) 0.0441(11) Uani 1 d .
H17A H 0.0872 0.3191 -0.0087 0.066 Uiso 1 calc R
H17B H 0.1283 0.2677 -0.0507 0.066 Uiso 1 calc R
H17C H 0.1471 0.2991 0.0416 0.066 Uiso 1 calc R
N5 N 0.0000 0.0000 0.0000 0.0240(13) Uani 1 d S
C20 C 0.0448(2) 0.0329(3) 0.0575(3) 0.0535(14) Uani 1 d .
H20A H 0.0754 0.0503 0.0172 0.064 Uiso 1 calc R
H20B H 0.0239 0.0665 0.0871 0.064 Uiso 1 calc R
C21 C 0.0755(2) -0.0009(3) 0.1265(3) 0.0568(15) Uani 1 d .
H21A H 0.1028 0.0255 0.1593 0.085 Uiso 1 calc R
H21B H 0.0984 -0.0333 0.0985 0.085 Uiso 1 calc R
H21C H 0.0463 -0.0178 0.1684 0.085 Uiso 1 calc R
N6 N 0.5000 0.5000 0.0000 0.0241(13) Uani 1 d S
C22 C 0.5452(3) 0.4671(3) 0.0580(4) 0.0571(15) Uani 1 d .
H22A H 0.5241 0.4338 0.0881 0.069 Uiso 1 calc R
H22B H 0.5752 0.4490 0.0173 0.069 Uiso 1 calc R
C23 C 0.5771(2) 0.4999(4) 0.1260(3) 0.0613(17) Uani 1 d .
H23A H 0.6044 0.4729 0.1577 0.092 Uiso 1 calc R
H23B H 0.5485 0.5169 0.1689 0.092 Uiso 1 calc R
H23C H 0.6000 0.5321 0.0977 0.092 Uiso 1 calc R
N7 N 0.0000 0.5000 -0.0108(3) 0.0244(8) Uani 1 d S
C24 C 0.02899(18) 0.45173(17) -0.0685(3) 0.0297(8) Uani 1 d .
H24A H 0.0590 0.4709 -0.1080 0.036 Uiso 1 calc R
H24B H 0.0505 0.4238 -0.0284 0.036 Uiso 1 calc R
C25 C -0.0135(2) 0.4160(2) -0.1267(3) 0.0493(13) Uani 1 d .
H25A H 0.0091 0.3863 -0.1611 0.074 Uiso 1 calc R
H25B H -0.0342 0.4429 -0.1682 0.074 Uiso 1 calc R
H25C H -0.0428 0.3957 -0.0884 0.074 Uiso 1 calc R
C26 C -0.04893(17) 0.47146(17) 0.0458(2) 0.0276(8) Uani 1 d .
H26A H -0.0818 0.4589 0.0054 0.033 Uiso 1 calc R
H26B H -0.0326 0.4350 0.0744 0.033 Uiso 1 calc R
C27 C -0.0746(2) 0.5110(2) 0.1184(3) 0.0357(9) Uani 1 d .
H27A H -0.1054 0.4890 0.1515 0.053 Uiso 1 calc R
H27B H -0.0922 0.5466 0.0909 0.053 Uiso 1 calc R
H27C H -0.0427 0.5229 0.1599 0.053 Uiso 1 calc R
N8 N 0.81142(14) 0.22248(16) 0.2618(3) 0.0417(8) Uani 1 d .
C30 C 0.8542(3) 0.2372(3) 0.3380(4) 0.0670(16) Uani 1 d .
H30A H 0.8540 0.2036 0.3812 0.080 Uiso 1 calc R
H30B H 0.8950 0.2402 0.3128 0.080 Uiso 1 calc R
C31 C 0.8412(3) 0.2929(4) 0.3879(5) 0.083(2) Uani 1 d .
H31A H 0.8709 0.2983 0.4356 0.125 Uiso 1 calc R
H31B H 0.8012 0.2904 0.4146 0.125 Uiso 1 calc R
H31C H 0.8428 0.3270 0.3466 0.125 Uiso 1 calc R
C32 C 0.7493(2) 0.2141(2) 0.3041(4) 0.0504(12) Uani 1 d .
H32A H 0.7526 0.1860 0.3552 0.061 Uiso 1 calc R
H32B H 0.7356 0.2530 0.3284 0.061 Uiso 1 calc R
C33 C 0.70234(19) 0.1907(2) 0.2388(5) 0.0601(14) Uani 1 d .
H33A H 0.6641 0.1862 0.2702 0.090 Uiso 1 calc R
H33B H 0.7151 0.1519 0.2151 0.090 Uiso 1 calc R
H33C H 0.6976 0.2190 0.1890 0.090 Uiso 1 calc R
C34 C 0.8324(2) 0.1650(3) 0.2164(3) 0.0592(15) Uani 1 d .
H34A H 0.8090 0.1593 0.1605 0.071 Uiso 1 calc R
H34B H 0.8748 0.1698 0.1991 0.071 Uiso 1 calc R
C35 C 0.8266(3) 0.1094(3) 0.2731(4) 0.0693(17) Uani 1 d .
H35A H 0.8408 0.0748 0.2389 0.104 Uiso 1 calc R
H35B H 0.7846 0.1034 0.2895 0.104 Uiso 1 calc R
H35C H 0.8505 0.1138 0.3279 0.104 Uiso 1 calc R
C36 C 0.8074(3) 0.2708(3) 0.1913(5) 0.087(2) Uani 1 d .
H36A H 0.7781 0.2582 0.1450 0.104 Uiso 1 calc R
H36B H 0.7919 0.3076 0.2198 0.104 Uiso 1 calc R
C37 C 0.8654(4) 0.2851(6) 0.1457(7) 0.143(5) Uani 1 d .
H37A H 0.8589 0.3164 0.1007 0.214 Uiso 1 calc R
H37B H 0.8809 0.2492 0.1162 0.214 Uiso 1 calc R
H37C H 0.8943 0.2991 0.1905 0.214 Uiso 1 calc R

loop_
_atom_site_aniso_label
_atom_site_aniso_U_11
_atom_site_aniso_U_22
_atom_site_aniso_U_33
_atom_site_aniso_U_23
_atom_site_aniso_U_13
_atom_site_aniso_U_12
Fe 0.0205(2) 0.0176(2) 0.0248(2) 0.0006(2) 0.0007(2) 0.00032(15)
Cl 0.0254(4) 0.0255(4) 0.0444(5) -0.0033(4) 0.0008(4) -0.0048(3)
F1 0.0786(19) 0.0493(15) 0.0455(15) 0.0008(13) 0.0010(14) 0.0418(14)
F2 0.0728(16) 0.0300(11) 0.0361(11) 0.0001(12) 0.0051(15) -0.0202(10)
N1 0.0303(18) 0.0196(16) 0.0231(15) 0.0007(12) 0.0028(12) -0.0015(13)
N2 0.0248(17) 0.0229(17) 0.0285(16) 0.0064(13) -0.0029(13) -0.0011(13)
N3 0.0236(18) 0.0237(18) 0.0331(17) -0.0002(14) 0.0022(13) 0.0033(13)
N4 0.0278(17) 0.0225(16) 0.0218(15) -0.0007(12) -0.0013(12) 0.0013(13)
O1 0.052(2) 0.055(2) 0.0301(15) 0.0092(14) -0.0022(14) 0.0115(16)
O2 0.091(3) 0.064(2) 0.0362(18) -0.0006(16) 0.0145(18) 0.040(2)
O3 0.060(2) 0.0300(16) 0.0335(15) 0.0021(12) -0.0051(14) 0.0166(14)
O4 0.051(2) 0.0297(15) 0.0408(16) 0.0018(13) 0.0139(14) 0.0086(14)
C1 0.036(2) 0.0261(19) 0.0254(18) 0.0001(15) 0.0025(16) -0.0004(17)
C2 0.029(2) 0.032(2) 0.030(2) 0.0065(16) 0.0010(16) -0.0024(17)
C3 0.023(2) 0.022(2) 0.039(2) 0.0027(16) 0.0003(16) -0.0003(16)
C4 0.029(2) 0.032(2) 0.044(2) 0.0124(18) 0.0004(18) 0.0041(19)
C5 0.034(3) 0.041(3) 0.065(3) 0.016(2) 0.003(2) 0.010(2)
C6 0.031(2) 0.040(3) 0.071(3) 0.005(2) 0.011(2) 0.015(2)
C7 0.036(2) 0.033(2) 0.051(3) -0.0004(19) 0.011(2) 0.007(2)
C8 0.0202(19) 0.023(2) 0.044(2) 0.0029(16) 0.0010(16) 0.0001(16)
C9 0.046(3) 0.029(2) 0.0265(19) -0.0038(16) 0.0054(18) 0.0024(18)
C10 0.041(2) 0.0257(19) 0.0224(17) -0.0042(15) -0.0004(16) -0.0010(17)
C11 0.028(2) 0.025(2) 0.0294(19) -0.0004(15) -0.0038(15) -0.0007(16)
C12 0.0391(19) 0.0213(16) 0.034(2) 0.0009(16) 0.0003(18) 0.0045(14)
C13 0.034(2) 0.0201(19) 0.0290(18) -0.0030(14) 0.0050(16) -0.0026(16)
C14 0.036(2) 0.034(2) 0.038(2) 0.0109(18) 0.0129(18) 0.0042(19)
C15 0.061(3) 0.040(3) 0.034(2) -0.0029(19) -0.007(2) -0.004(2)
C16 0.058(3) 0.036(2) 0.040(2) -0.009(2) -0.019(2) 0.004(2)
C17 0.061(3) 0.038(2) 0.034(2) 0.0052(19) 0.015(2) 0.002(2)
N5 0.025(2) 0.025(2) 0.022(3) 0.000 0.000 0.000
C20 0.049(3) 0.063(4) 0.049(3) 0.000(3) -0.003(2) -0.023(3)
C21 0.034(3) 0.106(5) 0.031(2) 0.000(3) -0.007(2) -0.004(3)
N6 0.023(2) 0.023(2) 0.027(3) 0.000 0.000 0.000
C22 0.056(4) 0.055(4) 0.060(3) 0.007(3) 0.007(3) 0.006(3)
C23 0.029(3) 0.123(5) 0.032(2) 0.007(3) -0.006(2) 0.006(3)
N7 0.027(2) 0.021(2) 0.025(2) 0.000 0.000 0.0039(15)
C24 0.033(2) 0.027(2) 0.0287(19) -0.0017(15) 0.0028(16) 0.0069(16)
C25 0.056(3) 0.054(3) 0.037(2) -0.022(2) -0.006(2) 0.010(2)
C26 0.0271(19) 0.0275(19) 0.0282(18) 0.0035(14) 0.0015(14) -0.0001(15)
C27 0.033(2) 0.037(2) 0.037(2) -0.0002(17) 0.0020(18) 0.0049(18)
N8 0.0291(16) 0.0468(19) 0.049(2) 0.0089(19) 0.0001(16) 0.0075(14)
C30 0.042(3) 0.076(4) 0.083(4) -0.008(3) -0.012(3) 0.010(3)
C31 0.056(4) 0.088(5) 0.105(5) -0.033(4) -0.023(4) 0.002(4)
C32 0.035(2) 0.053(3) 0.063(3) 0.002(2) 0.012(2) 0.009(2)
C33 0.028(2) 0.059(3) 0.093(4) -0.014(3) 0.002(3) 0.0024(19)
C34 0.039(3) 0.094(4) 0.044(3) -0.011(3) 0.000(2) 0.024(3)
C35 0.087(4) 0.056(3) 0.065(4) -0.005(3) 0.002(3) 0.039(3)
C36 0.063(4) 0.091(5) 0.108(5) 0.052(4) -0.011(4) -0.014(4)
C37 0.100(7) 0.194(11) 0.134(8) 0.063(8) 0.028(6) -0.064(8)

loop_
_atom_type_symbol
_atom_type_description
_atom_type_scat_dispersion_real
_atom_type_scat_dispersion_imag
_atom_type_scat_source
C C 0.0033 0.0016 'International Tables Vol C Tables 4.2.6.8 and 6.1.1.4'
H H 0.0000 0.0000 'International Tables Vol C Tables 4.2.6.8 and 6.1.1.4'
N N 0.0061 0.0033 'International Tables Vol C Tables 4.2.6.8 and 6.1.1.4'
O O 0.0106 0.0060 'International Tables Vol C Tables 4.2.6.8 and 6.1.1.4'
F F 0.0171 0.0103 'International Tables Vol C Tables 4.2.6.8 and 6.1.1.4'
Cl Cl 0.1484 0.1585 'International Tables Vol C Tables 4.2.6.8 and 6.1.1.4'
Fe Fe 0.3463 0.8444 'International Tables Vol C Tables 4.2.6.8 and 6.1.1.4'

loop_
_geom_angle_atom_site_label_1
_geom_angle_atom_site_label_2
_geom_angle_atom_site_label_3
_geom_angle
_geom_angle_site_symmetry_1
_geom_angle_site_symmetry_3
_geom_angle_publ_flag
N3 Fe N2 83.70(12) . . y
N3 Fe N4 83.31(14) . . y
N2 Fe N4 153.64(15) . . y
N3 Fe N1 154.78(15) . . y
N2 Fe N1 83.59(15) . . y
N4 Fe N1 98.98(12) . . y
N3 Fe Cl 101.78(11) . . y
N2 Fe Cl 101.62(10) . . y
N4 Fe Cl 103.43(11) . . y
N1 Fe Cl 102.07(11) . . y
C13 N1 C1 119.1(3) . . ?
C13 N1 Fe 125.8(3) . . ?
C1 N1 Fe 113.6(2) . . ?
C2 N2 C3 127.7(4) . . ?
C2 N2 Fe 117.6(3) . . ?
C3 N2 Fe 114.6(3) . . ?
C9 N3 C8 127.0(4) . . ?
C9 N3 Fe 118.2(3) . . ?
C8 N3 Fe 114.8(3) . . ?
C11 N4 C10 118.2(3) . . ?
C11 N4 Fe 126.8(3) . . ?
C10 N4 Fe 114.4(3) . . ?
N1 C1 C15 111.0(3) . . ?
N1 C1 C14 111.4(3) . . ?
C15 C1 C14 110.6(4) . . ?
N1 C1 C2 107.3(3) . . ?
C15 C1 C2 107.8(4) . . ?
C14 C1 C2 108.7(3) . . ?
O1 C2 N2 126.7(4) . . ?
O1 C2 C1 120.3(4) . . ?
N2 C2 C1 113.0(3) . . ?
N2 C3 C4 126.9(4) . . ?
N2 C3 C8 113.7(4) . . ?
C4 C3 C8 119.3(4) . . ?
C5 C4 C3 119.5(4) . . ?
C4 C5 C6 120.8(5) . . ?
C5 C6 C7 120.9(5) . . ?
C8 C7 C6 118.7(4) . . ?
C7 C8 C3 120.7(4) . . ?
C7 C8 N3 127.0(4) . . ?
C3 C8 N3 112.3(4) . . ?
O2 C9 N3 127.0(4) . . ?
O2 C9 C10 120.3(4) . . ?
N3 C9 C10 112.7(3) . . ?
N4 C10 C16 111.2(4) . . ?
N4 C10 C17 111.3(3) . . ?
C16 C10 C17 111.8(4) . . ?
N4 C10 C9 107.2(3) . . ?
C16 C10 C9 108.9(3) . . ?
C17 C10 C9 106.1(4) . . ?
O3 C11 N4 127.7(4) . . ?
O3 C11 C12 116.5(3) . . ?
N4 C11 C12 115.6(3) . . ?
F1 C12 F2 104.8(3) . . ?
F1 C12 C11 107.6(3) . . ?
F2 C12 C11 104.4(3) . . ?
F1 C12 C13 108.0(3) . . ?
F2 C12 C13 103.4(3) . . ?
C11 C12 C13 126.6(3) . . ?
O4 C13 N1 129.0(4) . . ?
O4 C13 C12 115.7(3) . . ?
N1 C13 C12 114.9(3) . . ?
C20 N5 C20 108.73(19) 4 2 ?
C20 N5 C20 108.72(19) 4 . ?
C20 N5 C20 111.0(4) 2 . ?
C20 N5 C20 111.0(4) 4 3 ?
C20 N5 C20 108.72(19) 2 3 ?
C20 N5 C20 108.73(19) . 3 ?
C21 C20 N5 117.6(5) . . ?
C22 N6 C22 108.8(2) 2_665 4_655 ?
C22 N6 C22 108.8(2) 2_665 3_565 ?
C22 N6 C22 110.9(4) 4_655 3_565 ?
C22 N6 C22 110.9(4) 2_665 . ?
C22 N6 C22 108.7(2) 4_655 . ?
C22 N6 C22 108.7(2) 3_565 . ?
C23 C22 N6 118.8(5) . . ?
C26 N7 C26 112.8(4) 2_565 . ?
C26 N7 C24 107.6(2) 2_565 . ?
C26 N7 C24 108.7(2) . . ?
C26 N7 C24 108.7(2) 2_565 2_565 ?
C26 N7 C24 107.6(2) . 2_565 ?
C24 N7 C24 111.5(4) . 2_565 ?
C25 C24 N7 115.4(3) . . ?
C27 C26 N7 115.0(3) . . ?
C36 N8 C30 113.6(5) . . ?
C36 N8 C34 108.3(5) . . ?
C30 N8 C34 108.6(4) . . ?
C36 N8 C32 108.5(4) . . ?
C30 N8 C32 107.0(4) . . ?
C34 N8 C32 110.9(4) . . ?
C31 C30 N8 115.7(5) . . ?
C33 C32 N8 113.9(4) . . ?
C35 C34 N8 114.9(4) . . ?
C37 C36 N8 114.6(7) . . ?

loop_
_geom_bond_atom_site_label_1
_geom_bond_atom_site_label_2
_geom_bond_distance
_geom_bond_site_symmetry_2
_geom_bond_publ_flag
Fe N3 1.882(3) . y
Fe N2 1.889(3) . y
Fe N4 1.901(3) . y
Fe N1 1.907(3) . y
Fe Cl 2.3615(9) . y
F1 C12 1.346(4) . y
F2 C12 1.406(4) . y
N1 C13 1.326(5) . y
N1 C1 1.483(5) . y
N2 C2 1.346(5) . y
N2 C3 1.406(5) . y
N3 C9 1.345(5) . y
N3 C8 1.424(5) . y
N4 C11 1.339(5) . y
N4 C10 1.486(5) . y
O1 C2 1.239(5) . y
O2 C9 1.227(5) . y
O3 C11 1.230(5) . y
O4 C13 1.235(5) . y
C1 C15 1.528(6) . ?
C1 C14 1.537(6) . ?
C1 C2 1.551(6) . y
C3 C4 1.406(6) . y
C3 C8 1.409(5) . y
C4 C5 1.380(7) . y
C5 C6 1.386(7) . y
C6 C7 1.395(7) . y
C7 C8 1.393(6) . y
C9 C10 1.547(6) . y
C10 C16 1.530(6) . ?
C10 C17 1.533(6) . ?
C11 C12 1.545(5) . y
C12 C13 1.555(5) . y
N5 C20 1.510(5) 4 ?
N5 C20 1.510(5) 2 ?
N5 C20 1.510(5) . ?
N5 C20 1.510(5) 3 ?
C20 C21 1.448(8) . ?
N6 C22 1.520(6) 2_665 ?
N6 C22 1.520(6) 4_655 ?
N6 C22 1.520(6) 3_565 ?
N6 C22 1.520(6) . ?
C22 C23 1.439(8) . ?
N7 C26 1.522(4) 2_565 ?
N7 C26 1.522(4) . ?
N7 C24 1.525(4) . ?
N7 C24 1.525(4) 2_565 ?
C24 C25 1.514(6) . ?
C26 C27 1.509(5) . ?
N8 C36 1.510(7) . ?
N8 C30 1.519(7) . ?
N8 C34 1.528(6) . ?
N8 C32 1.539(6) . ?
C30 C31 1.480(9) . ?
C32 C33 1.524(7) . ?
C34 C35 1.509(8) . ?
C36 C37 1.500(10) . ?
